data_1570217
loop_
_publ_author_name
'Kongasseri, Anju Ajayan'
'Ansari, Shagufi Naz'
'Garain, Swadhin'
'Wagalgave, Sopan M.'
'George, Subi J.'

_publ_section_title
;
 Revisiting organic charge-transfer cocrystals for wide-range tunable,
 ambient phosphorescence.
;
_journal_issue 44
_journal_name_full 'Chemical science'
_journal_page_first 12548
_journal_page_last 12553
_journal_paper_doi 10.1039/d3sc04001a
_journal_volume 14
_journal_year 2023
_chemical_formula_sum 'C4.09 H5.39 Br0.17 N0.26 O0.52 S0.17'
_chemical_formula_weight 85.99
_space_group_crystal_system triclinic
_space_group_IT_number 2
_space_group_name_Hall '-P 1'
_space_group_name_H-M_alt 'P -1'
_atom_sites_solution_hydrogens geom
_audit_block_doi 10.5517/ccdc.csd.cc2cq9fv
_audit_creation_method SHELXL-2018/3
_audit_update_record
;
2022-08-11 deposited with the CCDC.	2023-10-24 downloaded from the CCDC.
;
_cell_angle_alpha 77.088(7)
_cell_angle_beta 84.165(7)
_cell_angle_gamma 86.306(7)
_cell_formula_units_Z 23
_cell_length_a 5.2184(16)
_cell_length_b 22.132(7)
_cell_length_c 22.185(7)
_cell_measurement_temperature 303(2)
_cell_volume 2482.2(13)
_computing_structure_refinement 'SHELXL-2018/3 (Sheldrick, 2018)'
_computing_structure_solution 'SHELXT 2018/2 (Sheldrick, 2018)'
_diffrn_ambient_temperature 300
_diffrn_measured_fraction_theta_full 1.000
_diffrn_measured_fraction_theta_max 1.000
_diffrn_radiation_type MoK\a
_diffrn_radiation_wavelength 0.71073
_diffrn_reflns_av_R_equivalents 0.2645
_diffrn_reflns_av_unetI/netI 0.1951
_diffrn_reflns_Laue_measured_fraction_full 1.000
_diffrn_reflns_Laue_measured_fraction_max 1.000
_diffrn_reflns_limit_h_max 6
_diffrn_reflns_limit_h_min -6
_diffrn_reflns_limit_k_max 26
_diffrn_reflns_limit_k_min -26
_diffrn_reflns_limit_l_max 26
_diffrn_reflns_limit_l_min -26
_diffrn_reflns_number 60999
_diffrn_reflns_point_group_measured_fraction_full 1.000
_diffrn_reflns_point_group_measured_fraction_max 1.000
_diffrn_reflns_theta_full 24.998
_diffrn_reflns_theta_max 24.998
_diffrn_reflns_theta_min 1.890
_exptl_absorpt_coefficient_mu 1.764
_exptl_crystal_colour yellow
_exptl_crystal_density_diffrn 1.323
_exptl_crystal_F_000 1030
_exptl_crystal_preparation Luminescent
_exptl_crystal_recrystallization_method 'Re-crystallisation from solvent: ACN'
_exptl_crystal_size_max 0.120
_exptl_crystal_size_mid 0.090
_exptl_crystal_size_min 0.060
_refine_diff_density_max 1.627
_refine_diff_density_min -0.710
_refine_diff_density_rms 0.156
_refine_ls_extinction_method none
_refine_ls_goodness_of_fit_ref 1.481
_refine_ls_hydrogen_treatment constr
_refine_ls_matrix_type full
_refine_ls_number_parameters 528
_refine_ls_number_reflns 8754
_refine_ls_number_restraints 8
_refine_ls_restrained_S_all 1.499
_refine_ls_R_factor_all 0.3023
_refine_ls_R_factor_gt 0.1649
_refine_ls_shift/su_max 1.453
_refine_ls_shift/su_mean 0.058
_refine_ls_structure_factor_coef Fsqd
_refine_ls_weighting_details 'w=1/[\s^2^(Fo^2^)+(0.2000P)^2^] where P=(Fo^2^+2Fc^2^)/3'
_refine_ls_weighting_scheme calc
_refine_ls_wR_factor_gt 0.4848
_refine_ls_wR_factor_ref 0.5345
_reflns_Friedel_coverage 0.000
_reflns_number_gt 3245
_reflns_number_total 8754
_reflns_threshold_expression 'I > 2\s(I)'
_cod_data_source_file d3sc04001a2.cif
_cod_data_source_block shelx
_cod_depositor_comments 'Adding full bibliography for 1570217--1570219.cif.'
_cod_original_sg_symbol_H-M p-1
_cod_database_code 1570217
_shelx_shelxl_version_number 2018/3
_shelx_space_group_comment
;
The symmetry employed for this shelxl refinement is uniquely defined
by the following loop, which should always be used as a source of
symmetry information in preference to the above space-group names.
They are only intended as comments.
;
_shelx_estimated_absorpt_t_min 0.816
_shelx_estimated_absorpt_t_max 0.902

loop_
_space_group_symop_operation_xyz
'x, y, z'
'-x, -y, -z'

loop_
_atom_site_label
_atom_site_type_symbol
_atom_site_fract_x
_atom_site_fract_y
_atom_site_fract_z
_atom_site_U_iso_or_equiv
_atom_site_adp_type
_atom_site_occupancy
_atom_site_site_symmetry_order
_atom_site_calc_flag
_atom_site_refinement_flags_posn
_atom_site_refinement_flags_adp
_atom_site_refinement_flags_occupancy
_atom_site_disorder_assembly
_atom_site_disorder_group
C1 C 1.891(4) 0.4892(11) 0.7862(12) 0.088(7) Uani 1 1 d . . . . .
C2 C 1.555(4) 0.5430(9) 0.7385(11) 0.076(6) Uani 1 1 d . . . . .
C3 C 1.547(3) 0.5545(9) 0.8000(10) 0.064(5) Uani 1 1 d . . . . .
C4 C 1.372(4) 0.5922(8) 0.8301(10) 0.074(6) Uani 1 1 d . . . . .
H4 H 1.234561 0.614610 0.810712 0.089 Uiso 1 1 calc R U . . .
C5 C 1.418(4) 0.5936(9) 0.8904(11) 0.080(6) Uani 1 1 d . . . . .
C6 C 1.278(4) 0.6269(11) 0.9311(10) 0.085(7) Uani 1 1 d . . . . .
C7 C 1.623(4) 0.5753(10) 0.9807(11) 0.084(6) Uani 1 1 d . . . . .
C8 C 1.627(3) 0.5613(8) 0.9198(9) 0.060(5) Uani 1 1 d . . . . .
C9 C 1.791(4) 0.5236(9) 0.8879(11) 0.072(6) Uani 1 1 d . . . . .
H9 H 1.927351 0.500427 0.906821 0.086 Uiso 1 1 calc R U . . .
C10 C 1.748(4) 0.5216(8) 0.8299(10) 0.066(5) Uani 1 1 d . . . . .
C11 C 1.867(4) 0.4877(10) 0.6719(10) 0.088(7) Uani 1 1 d . . . . .
H11A H 1.879953 0.525641 0.640044 0.106 Uiso 1 1 calc R U . . .
H11B H 2.039335 0.468508 0.675167 0.106 Uiso 1 1 calc R U . . .
C12 C 1.700(5) 0.4450(14) 0.6522(12) 0.116(9) Uani 1 1 d . . . . .
H12 H 1.528622 0.465490 0.647219 0.139 Uiso 1 1 calc R U . . .
C13 C 1.817(7) 0.4317(19) 0.5857(16) 0.217(19) Uani 1 1 d . . . . .
H13A H 1.851806 0.471939 0.558879 0.261 Uiso 1 1 calc R U . . .
H13B H 1.983709 0.410432 0.592447 0.261 Uiso 1 1 calc R U . . .
C14 C 1.694904 0.399294 0.550921 0.221 Uani 1 1 d D . . . .
H14A H 1.727637 0.356612 0.572216 0.266 Uiso 1 1 calc R U . . .
H14B H 1.514511 0.408171 0.562565 0.266 Uiso 1 1 calc R U . . .
C15 C 1.690058 0.394089 0.494174 0.396 Uani 1 1 d D . . . .
H15A H 1.695931 0.432680 0.463132 0.475 Uiso 1 1 calc R U . . .
H15B H 1.563219 0.366702 0.487388 0.475 Uiso 1 1 calc R U . . .
C16 C 1.983074 0.359461 0.512660 0.46(5) Uani 1 1 d D . . . .
H16A H 1.957733 0.320314 0.541198 0.684 Uiso 1 1 calc R U . . .
H16B H 2.073544 0.385771 0.531524 0.684 Uiso 1 1 calc R U . . .
H16C H 2.082290 0.352876 0.475627 0.684 Uiso 1 1 calc R U . . .
C17 C 1.668(6) 0.3811(17) 0.7018(17) 0.150(12) Uani 1 1 d . . . . .
H17A H 1.587604 0.389934 0.740508 0.180 Uiso 1 1 calc R U . . .
H17B H 1.551813 0.356143 0.687248 0.180 Uiso 1 1 calc R U . . .
C18 C 1.917(6) 0.3432(15) 0.7150(18) 0.176(14) Uani 1 1 d . . . . .
H18A H 2.049610 0.357993 0.682681 0.263 Uiso 1 1 calc R U . . .
H18B H 1.890755 0.300341 0.716344 0.263 Uiso 1 1 calc R U . . .
H18C H 1.968695 0.347203 0.754161 0.263 Uiso 1 1 calc R U . . .
C19 C 1.345(5) 0.6459(11) 1.0418(10) 0.090(7) Uani 1 1 d . . . . .
H19A H 1.165535 0.660594 1.042609 0.108 Uiso 1 1 calc R U . . .
H19B H 1.364702 0.614549 1.079479 0.108 Uiso 1 1 calc R U . . .
C20 C 1.494(7) 0.694(2) 1.0416(15) 0.153(14) Uani 1 1 d . . . . .
H20 H 1.673640 0.678270 1.039917 0.184 Uiso 1 1 calc R U . . .
C21 C 1.472(10) 0.750(2) 0.9877(17) 0.23(2) Uani 1 1 d D . . . .
H21A H 1.287203 0.757001 0.986330 0.280 Uiso 1 1 calc R U . . .
H21B H 1.530099 0.733199 0.951894 0.280 Uiso 1 1 calc R U . . .
C22 C 1.568(12) 0.8178(16) 0.967(3) 0.43(6) Uani 1 1 d D . . . .
H22A H 1.528210 0.839016 1.001200 0.515 Uiso 1 1 calc R U . . .
H22B H 1.753684 0.816382 0.957964 0.515 Uiso 1 1 calc R U . . .
C23 C 1.448(11) 0.8515(18) 0.914(2) 0.27(3) Uani 1 1 d D . . . .
H23A H 1.261770 0.854043 0.921075 0.324 Uiso 1 1 calc R U . . .
H23B H 1.497925 0.834391 0.877429 0.324 Uiso 1 1 calc R U . . .
C25 C 1.437(17) 0.718(3) 1.102(3) 0.47(7) Uani 1 1 d . . . . .
H25A H 1.452934 0.762925 1.090876 0.569 Uiso 1 1 calc R U . . .
H25B H 1.256626 0.711288 1.116272 0.569 Uiso 1 1 calc R U . . .
C26 C 1.572(19) 0.697(5) 1.153(9) 1.0(2) Uani 1 1 d . . . . .
H26A H 1.681730 0.662055 1.147373 1.532 Uiso 1 1 calc R U . . .
H26B H 1.454247 0.685184 1.189573 1.532 Uiso 1 1 calc R U . . .
H26C H 1.676043 0.729561 1.158731 1.532 Uiso 1 1 calc R U . . .
C27 C 0.726(4) 0.7304(9) 0.6860(11) 0.081(6) Uani 1 1 d . . . . .
C28 C 0.648(3) 0.7518(9) 0.7393(10) 0.069(5) Uani 1 1 d . . . . .
C29 C 0.442(4) 0.7960(8) 0.7384(9) 0.079(6) Uani 1 1 d . . . . .
H29 H 0.377381 0.807334 0.775108 0.095 Uiso 1 1 calc R U . . .
C30 C 0.334(3) 0.8234(8) 0.6828(11) 0.078(7) Uani 1 1 d . . . . .
C31 C 0.425(4) 0.7987(10) 0.6291(11) 0.079(6) Uani 1 1 d . . . . .
C32 C 0.619(4) 0.7520(9) 0.6311(11) 0.089(7) Uani 1 1 d . . . . .
H32 H 0.673926 0.736147 0.596240 0.106 Uiso 1 1 calc R U . . .
C33 C 0.035(4) 0.8933(9) 0.7578(11) 0.112(9) Uani 1 1 d . . . . .
H33A H -0.044037 0.857928 0.784749 0.169 Uiso 1 1 calc R U . . .
H33B H -0.075413 0.929575 0.758144 0.169 Uiso 1 1 calc R U . . .
H33C H 0.197706 0.898983 0.772121 0.169 Uiso 1 1 calc R U . . .
C34 C 0.399(9) 0.7894(18) 0.5091(15) 0.26(3) Uani 1 1 d . . . . .
H34A H 0.572466 0.801063 0.494944 0.384 Uiso 1 1 calc R U . . .
H34B H 0.297072 0.796535 0.474314 0.384 Uiso 1 1 calc R U . . .
H34C H 0.399367 0.746186 0.529179 0.384 Uiso 1 1 calc R U . . .
C35 C -0.167(4) 0.9334(10) 0.4237(11) 0.081(6) Uani 1 1 d . . . . .
C36 C -0.496(4) 0.9936(10) 0.3743(11) 0.086(7) Uani 1 1 d . . . . .
C37 C -0.515(4) 1.0017(8) 0.4394(9) 0.065(5) Uani 1 1 d . . . . .
C38 C -0.705(4) 1.0342(9) 0.4689(13) 0.096(8) Uani 1 1 d . . . . .
H38 H -0.844293 1.054519 0.448917 0.115 Uiso 1 1 calc R U . . .
C39 C -0.674(3) 1.0343(9) 0.5292(10) 0.070(6) Uani 1 1 d . . . . .
C40 C -0.172(4) 0.9353(10) 0.3160(11) 0.084(6) Uani 1 1 d . . . . .
H40A H 0.008676 0.923632 0.321102 0.100 Uiso 1 1 calc R U . . .
H40B H -0.175514 0.972000 0.282669 0.100 Uiso 1 1 calc R U . . .
C41 C -0.286(7) 0.8828(12) 0.2929(13) 0.138(11) Uani 1 1 d D . . . .
H41 H -0.461909 0.898552 0.284846 0.166 Uiso 1 1 calc R U . . .
C42 C -0.166(9) 0.8717(16) 0.229(2) 0.21(2) Uani 1 1 d . . . . .
H42A H 0.015741 0.860480 0.231613 0.258 Uiso 1 1 calc R U . . .
H42B H -0.247890 0.837034 0.219827 0.258 Uiso 1 1 calc R U . . .
C43 C -0.195(10) 0.926(3) 0.1780(16) 0.26(3) Uani 1 1 d D . . . .
H43A H -0.067049 0.954974 0.180893 0.309 Uiso 1 1 calc R U . . .
H43B H -0.362554 0.945895 0.186087 0.309 Uiso 1 1 calc R U . . .
C44 C -0.174(9) 0.919(3) 0.110(2) 0.42(6) Uani 1 1 d D . . . .
H44A H -0.196822 0.877410 0.105794 0.506 Uiso 1 1 calc R U . . .
H44B H -0.289148 0.948320 0.084497 0.506 Uiso 1 1 calc R U . . .
C45 C 0.103(9) 0.938(3) 0.097(3) 0.44(6) Uani 1 1 d D . . . .
H45A H 0.205339 0.905699 0.081503 0.654 Uiso 1 1 calc R U . . .
H45B H 0.165949 0.942376 0.134806 0.654 Uiso 1 1 calc R U . . .
H45C H 0.114698 0.975950 0.066763 0.654 Uiso 1 1 calc R U . . .
C90M C -0.325(9) 0.8285(16) 0.3490(16) 0.27(3) Uani 1 1 d D . . . .
H90A H -0.159114 0.815590 0.364712 0.326 Uiso 1 1 calc R U . . .
H90B H -0.433562 0.843343 0.381319 0.326 Uiso 1 1 calc R U . . .
C90N C -0.445(10) 0.7721(15) 0.337(3) 0.38(4) Uani 1 1 d D . . . .
H90C H -0.612650 0.767209 0.359549 0.567 Uiso 1 1 calc R U . . .
H90D H -0.337451 0.735836 0.350764 0.567 Uiso 1 1 calc R U . . .
H90E H -0.461953 0.777631 0.293486 0.567 Uiso 1 1 calc R U . . .
Br01 Br 0.9927(4) 0.66633(9) 0.68611(11) 0.0876(9) Uani 1 1 d . . . . .
Br02 Br 0.8052(4) 0.72151(10) 0.81407(11) 0.0918(10) Uani 1 1 d . . . . .
N1 N 1.770(3) 0.5040(8) 0.7336(8) 0.077(5) Uani 1 1 d . . . . .
N2 N 1.404(3) 0.6174(7) 0.9891(9) 0.080(5) Uani 1 1 d . . . . .
N3 N -0.274(3) 0.9530(7) 0.3696(8) 0.074(5) Uani 1 1 d . . . . .
O1 O 2.083(3) 0.4562(7) 0.7929(7) 0.091(4) Uani 1 1 d . . . . .
O2 O 1.416(3) 0.5641(7) 0.6970(7) 0.098(5) Uani 1 1 d . . . . .
O3 O 1.759(3) 0.5549(7) 1.0235(6) 0.091(4) Uani 1 1 d . . . . .
O4 O 1.086(3) 0.6624(7) 0.9267(7) 0.096(4) Uani 1 1 d . . . . .
O5 O 0.037(3) 0.9041(7) 0.4330(7) 0.091(4) Uani 1 1 d . . . . .
O6 O -0.626(3) 1.0140(6) 0.3321(7) 0.091(4) Uani 1 1 d . . . . .
S001 S 0.0896(11) 0.8799(3) 0.6758(3) 0.0920(19) Uani 1 1 d . . . . .
S002 S 0.2695(12) 0.8331(3) 0.5610(3) 0.102(2) Uani 1 1 d . . . . .
C24 C 1.569(10) 0.914(2) 0.909(2) 0.34(4) Uani 1 1 d D . . . .
H24A H 1.434877 0.945910 0.908540 0.505 Uiso 1 1 calc R U . . .
H24B H 1.682101 0.923603 0.871767 0.505 Uiso 1 1 calc R U . . .
H24C H 1.664821 0.911541 0.944406 0.505 Uiso 1 1 calc R U . . .

loop_
_atom_site_aniso_label
_atom_site_aniso_U_11
_atom_site_aniso_U_22
_atom_site_aniso_U_33
_atom_site_aniso_U_23
_atom_site_aniso_U_13
_atom_site_aniso_U_12
C1 0.063(13) 0.088(16) 0.11(2) -0.005(14) -0.033(14) 0.014(12)
C2 0.081(15) 0.061(13) 0.089(18) -0.020(12) -0.031(13) 0.013(11)
C3 0.043(10) 0.066(12) 0.078(15) -0.003(11) -0.020(10) 0.007(9)
C4 0.098(16) 0.054(12) 0.065(15) 0.004(10) -0.026(12) 0.005(11)
C5 0.067(13) 0.075(14) 0.094(19) -0.017(13) -0.002(13) 0.021(11)
C6 0.053(12) 0.097(16) 0.091(17) 0.011(13) -0.016(12) 0.020(11)
C7 0.089(16) 0.081(15) 0.071(17) 0.015(13) -0.014(13) -0.020(12)
C8 0.070(13) 0.044(10) 0.059(14) 0.016(10) -0.024(10) -0.019(9)
C9 0.059(12) 0.062(13) 0.094(18) -0.020(12) 0.005(12) -0.008(10)
C10 0.080(14) 0.048(11) 0.071(15) -0.016(11) -0.015(12) 0.000(10)
C11 0.080(14) 0.099(17) 0.097(18) -0.040(14) -0.030(13) 0.007(12)
C12 0.14(2) 0.12(2) 0.10(2) -0.043(18) 0.005(16) -0.020(18)
C13 0.29(5) 0.24(4) 0.15(3) -0.14(3) 0.08(3) -0.02(3)
C14 0.208 0.161 0.341 -0.110 -0.094 -0.046
C15 0.796 0.267 0.184 -0.170 0.043 -0.172
C16 0.86(17) 0.30(8) 0.22(7) -0.15(6) 0.12(8) -0.09(9)
C17 0.13(3) 0.18(3) 0.17(3) -0.11(3) -0.01(2) 0.01(2)
C18 0.14(3) 0.15(3) 0.22(4) -0.01(3) -0.04(3) 0.02(2)
C19 0.14(2) 0.083(16) 0.056(15) -0.034(13) -0.027(14) 0.024(15)
C20 0.17(3) 0.23(4) 0.10(3) -0.11(3) -0.02(2) -0.01(3)
C21 0.41(7) 0.21(5) 0.09(3) -0.05(3) 0.01(3) -0.14(4)
C22 0.64(11) 0.13(4) 0.64(13) -0.26(6) -0.40(11) 0.16(6)
C23 0.55(9) 0.08(3) 0.16(4) 0.00(3) -0.05(4) 0.08(4)
C25 0.93(18) 0.34(9) 0.22(6) -0.27(7) 0.19(8) -0.18(9)
C26 0.45(13) 0.53(15) 2.0(5) -0.4(2) 0.8(2) -0.40(12)
C27 0.069(13) 0.068(13) 0.109(19) -0.022(13) -0.033(13) 0.019(10)
C28 0.067(12) 0.066(13) 0.073(14) -0.013(11) -0.018(10) 0.008(10)
C29 0.091(15) 0.065(13) 0.070(14) 0.010(11) -0.014(11) 0.009(11)
C30 0.056(11) 0.048(11) 0.111(19) 0.039(12) -0.030(12) -0.019(9)
C31 0.097(16) 0.063(14) 0.073(16) 0.002(12) -0.024(12) -0.018(11)
C32 0.089(15) 0.068(14) 0.094(17) 0.010(12) -0.017(13) 0.026(11)
C33 0.13(2) 0.057(14) 0.15(3) 0.003(14) -0.030(17) 0.005(12)
C34 0.47(7) 0.21(4) 0.12(3) -0.09(3) -0.16(4) 0.20(4)
C35 0.082(15) 0.065(14) 0.096(18) -0.024(13) 0.002(14) 0.008(12)
C36 0.068(14) 0.099(17) 0.094(18) -0.025(14) -0.032(13) 0.026(12)
C37 0.083(14) 0.042(10) 0.074(15) -0.014(10) -0.025(11) 0.010(10)
C38 0.067(14) 0.063(14) 0.15(2) 0.008(15) -0.032(15) 0.008(11)
C39 0.059(12) 0.073(14) 0.079(15) -0.015(12) -0.030(11) 0.019(10)
C40 0.070(13) 0.079(15) 0.104(19) -0.027(14) -0.006(12) 0.011(11)
C41 0.24(4) 0.073(18) 0.10(2) -0.010(17) 0.01(2) -0.02(2)
C42 0.37(6) 0.11(3) 0.17(4) -0.07(3) 0.08(4) -0.05(3)
C43 0.48(8) 0.26(6) 0.05(2) -0.07(3) 0.02(3) -0.06(5)
C44 0.14(4) 0.44(10) 0.81(19) -0.40(12) -0.10(8) 0.01(5)
C45 0.33(8) 0.73(16) 0.27(7) -0.24(9) -0.05(6) 0.27(9)
C90M 0.35(6) 0.19(4) 0.28(6) -0.05(4) 0.10(4) -0.17(4)
C90N 0.46(8) 0.07(2) 0.61(12) -0.15(4) 0.19(7) -0.09(4)
Br01 0.0808(15) 0.0661(14) 0.110(2) -0.0052(12) -0.0183(12) 0.0113(10)
Br02 0.0883(16) 0.0814(16) 0.0962(19) 0.0056(13) -0.0249(12) 0.0057(11)
N1 0.068(11) 0.101(13) 0.063(12) -0.022(10) -0.007(9) 0.015(9)
N2 0.073(11) 0.063(10) 0.095(14) 0.012(10) -0.032(10) 0.007(8)
N3 0.082(12) 0.073(11) 0.065(12) -0.011(10) -0.020(10) 0.014(9)
O1 0.087(10) 0.088(10) 0.102(11) -0.029(9) -0.022(8) 0.013(8)
O2 0.098(11) 0.111(12) 0.096(12) -0.044(10) -0.029(9) 0.017(9)
O3 0.091(10) 0.110(11) 0.069(10) -0.007(8) -0.029(8) 0.006(8)
O4 0.082(10) 0.109(11) 0.092(11) -0.003(9) -0.025(8) 0.005(9)
O5 0.074(9) 0.091(10) 0.114(12) -0.037(9) -0.016(8) 0.015(8)
O6 0.088(10) 0.078(10) 0.102(11) -0.004(8) -0.033(9) 0.009(7)
S001 0.082(4) 0.075(4) 0.110(5) -0.002(3) -0.017(3) 0.017(3)
S002 0.105(5) 0.095(4) 0.101(5) -0.005(4) -0.034(4) 0.019(3)
C24 0.53(11) 0.29(7) 0.14(4) 0.01(5) -0.03(5) 0.15(7)

loop_
_atom_type_symbol
_atom_type_description
_atom_type_scat_dispersion_real
_atom_type_scat_dispersion_imag
_atom_type_scat_source
C C 0.0033 0.0016 'International Tables Vol C Tables 4.2.6.8 and 6.1.1.4'
H H 0.0000 0.0000 'International Tables Vol C Tables 4.2.6.8 and 6.1.1.4'
Br Br -0.2901 2.4595 'International Tables Vol C Tables 4.2.6.8 and 6.1.1.4'
N N 0.0061 0.0033 'International Tables Vol C Tables 4.2.6.8 and 6.1.1.4'
O O 0.0106 0.0060 'International Tables Vol C Tables 4.2.6.8 and 6.1.1.4'
S S 0.1246 0.1234 'International Tables Vol C Tables 4.2.6.8 and 6.1.1.4'

loop_
_geom_angle_atom_site_label_1
_geom_angle_atom_site_label_2
_geom_angle_atom_site_label_3
_geom_angle
_geom_angle_site_symmetry_1
_geom_angle_site_symmetry_3
_geom_angle_publ_flag
O1 C1 N1 125(2) . . ?
O1 C1 C10 129(2) . . ?
N1 C1 C10 106.5(18) . . ?
O2 C2 N1 125(2) . . ?
O2 C2 C3 129.9(19) . . ?
N1 C2 C3 104.7(17) . . ?
C10 C3 C4 121(2) . . ?
C10 C3 C2 109.3(19) . . ?
C4 C3 C2 129.8(17) . . ?
C5 C4 C3 115.7(18) . . ?
C4 C5 C8 123(2) . . ?
C4 C5 C6 128(2) . . ?
C8 C5 C6 109(2) . . ?
O4 C6 C5 134(2) . . ?
O4 C6 N2 117(2) . . ?
C5 C6 N2 109.7(17) . . ?
O3 C7 N2 120(2) . . ?
O3 C7 C8 131(2) . . ?
N2 C7 C8 108.7(19) . . ?
C5 C8 C9 119(2) . . ?
C5 C8 C7 108(2) . . ?
C9 C8 C7 133.1(19) . . ?
C10 C9 C8 119(2) . . ?
C9 C10 C3 123(2) . . ?
C9 C10 C1 130.3(19) . . ?
C3 C10 C1 106.9(19) . . ?
C12 C11 N1 113.6(19) . . ?
C11 C12 C17 112(2) . . ?
C11 C12 C13 110(2) . . ?
C17 C12 C13 110(3) . . ?
C14 C13 C12 125(3) . . ?
C15 C14 C13 140.4(15) . . ?
C15 C14 C16 60.928(10) . . ?
C13 C14 C16 101.3(14) . . ?
C14 C15 C16 77.773(9) . . ?
C15 C16 C14 41.298(14) . . ?
C18 C17 C12 115(3) . . ?
C20 C19 N2 114(2) . . ?
C19 C20 C21 116(3) . . ?
C19 C20 C25 111(4) . . ?
C21 C20 C25 107(4) . . ?
C20 C21 C22 139(4) . . ?
C23 C22 C21 111(4) . . ?
C22 C23 C24 97(4) . . ?
C26 C25 C20 123(9) . . ?
C32 C27 C28 123.3(18) . . ?
C32 C27 Br01 115.9(17) . . ?
C28 C27 Br01 120.8(15) . . ?
C27 C28 C29 119.2(17) . . ?
C27 C28 Br02 121.8(14) . . ?
C29 C28 Br02 119.0(16) . . ?
C28 C29 C30 121(2) . . ?
C29 C30 C31 116.6(18) . . ?
C29 C30 S001 125(2) . . ?
C31 C30 S001 118.5(16) . . ?
C32 C31 C30 122.2(19) . . ?
C32 C31 S002 124(2) . . ?
C30 C31 S002 114.2(16) . . ?
C27 C32 C31 118(2) . . ?
O5 C35 N3 128(2) . . ?
O5 C35 C39 125(2) . 2_476 ?
N3 C35 C39 106.1(18) . 2_476 ?
O6 C36 N3 123(2) . . ?
O6 C36 C37 132.2(19) . . ?
N3 C36 C37 104.3(17) . . ?
C39 C37 C38 122.0(19) 2_476 . ?
C39 C37 C36 110.0(19) 2_476 . ?
C38 C37 C36 128(2) . . ?
C39 C38 C37 115.6(19) . . ?
C38 C39 C37 121.9(19) . 2_476 ?
C38 C39 C35 131.4(19) . 2_476 ?
C37 C39 C35 107(2) 2_476 2_476 ?
N3 C40 C41 122(2) . . ?
C90M C41 C40 107(2) . . ?
C90M C41 C42 121(3) . . ?
C40 C41 C42 116(2) . . ?
C43 C42 C41 113(3) . . ?
C42 C43 C44 121(5) . . ?
C45 C44 C43 94(4) . . ?
C90N C90M C41 116(3) . . ?
C1 N1 C2 112.6(19) . . ?
C1 N1 C11 126.0(18) . . ?
C2 N1 C11 121.1(17) . . ?
C19 N2 C7 125.7(17) . . ?
C19 N2 C6 129.8(17) . . ?
C7 N2 C6 104.4(19) . . ?
C35 N3 C40 121.7(18) . . ?
C35 N3 C36 113.1(19) . . ?
C40 N3 C36 125.2(17) . . ?
C30 S001 C33 101.8(11) . . ?
C34 S002 C31 102.4(13) . . ?

loop_
_geom_bond_atom_site_label_1
_geom_bond_atom_site_label_2
_geom_bond_distance
_geom_bond_site_symmetry_2
_geom_bond_publ_flag
C1 O1 1.20(2) . ?
C1 N1 1.35(2) . ?
C1 C10 1.45(3) . ?
C2 O2 1.22(2) . ?
C2 N1 1.38(2) . ?
C2 C3 1.44(3) . ?
C3 C10 1.38(2) . ?
C3 C4 1.41(3) . ?
C4 C5 1.39(3) . ?
C5 C8 1.40(2) . ?
C5 C6 1.41(3) . ?
C6 O4 1.23(2) . ?
C6 N2 1.47(3) . ?
C7 O3 1.23(2) . ?
C7 N2 1.45(3) . ?
C7 C8 1.45(3) . ?
C8 C9 1.41(3) . ?
C9 C10 1.34(3) . ?
C11 C12 1.49(3) . ?
C11 N1 1.52(3) . ?
C12 C17 1.59(4) . ?
C12 C13 1.62(4) . ?
C13 C14 1.39(3) . ?
C14 C15 1.2925(4) . ?
C14 C16 1.9139(4) . ?
C15 C16 1.7116(4) . ?
C17 C18 1.52(4) . ?
C19 C20 1.36(4) . ?
C19 N2 1.45(3) . ?
C20 C21 1.53(5) . ?
C20 C25 1.56(4) . ?
C21 C22 1.56(2) . ?
C22 C23 1.43(6) . ?
C23 C24 1.54(2) . ?
C25 C26 1.4(2) . ?
C27 C32 1.37(3) . ?
C27 C28 1.38(3) . ?
C27 Br01 1.923(19) . ?
C28 C29 1.40(2) . ?
C28 Br02 1.893(19) . ?
C29 C30 1.40(3) . ?
C30 C31 1.45(3) . ?
C30 S001 1.72(2) . ?
C31 C32 1.40(3) . ?
C31 S002 1.78(2) . ?
C33 S001 1.90(3) . ?
C34 S002 1.72(3) . ?
C35 O5 1.22(2) . ?
C35 N3 1.35(3) . ?
C35 C39 1.54(3) 2_476 ?
C36 O6 1.20(2) . ?
C36 N3 1.43(2) . ?
C36 C37 1.49(3) . ?
C37 C39 1.37(2) 2_476 ?
C37 C38 1.38(3) . ?
C38 C39 1.36(3) . ?
C40 N3 1.38(2) . ?
C40 C41 1.54(3) . ?
C41 C90M 1.532(19) . ?
C41 C42 1.55(4) . ?
C42 C43 1.47(5) . ?
C43 C44 1.55(2) . ?
C44 C45 1.51(2) . ?
C90M C90N 1.517(19) . ?

loop_
_geom_torsion_atom_site_label_1
_geom_torsion_atom_site_label_2
_geom_torsion_atom_site_label_3
_geom_torsion_atom_site_label_4
_geom_torsion
_geom_torsion_site_symmetry_1
_geom_torsion_site_symmetry_2
_geom_torsion_site_symmetry_3
_geom_torsion_site_symmetry_4
_geom_torsion_publ_flag
O2 C2 C3 C10 -178(2) . . . . ?
N1 C2 C3 C10 -2(2) . . . . ?
O2 C2 C3 C4 2(4) . . . . ?
N1 C2 C3 C4 178.5(18) . . . . ?
C10 C3 C4 C5 0(3) . . . . ?
C2 C3 C4 C5 180.0(19) . . . . ?
C3 C4 C5 C8 2(3) . . . . ?
C3 C4 C5 C6 180(2) . . . . ?
C4 C5 C6 O4 0(4) . . . . ?
C8 C5 C6 O4 178(2) . . . . ?
C4 C5 C6 N2 -176.6(19) . . . . ?
C8 C5 C6 N2 2(2) . . . . ?
C4 C5 C8 C9 -3(3) . . . . ?
C6 C5 C8 C9 178.7(17) . . . . ?
C4 C5 C8 C7 177.3(18) . . . . ?
C6 C5 C8 C7 -1(2) . . . . ?
O3 C7 C8 C5 175(2) . . . . ?
N2 C7 C8 C5 0(2) . . . . ?
O3 C7 C8 C9 -4(4) . . . . ?
N2 C7 C8 C9 -179.6(17) . . . . ?
C5 C8 C9 C10 2(3) . . . . ?
C7 C8 C9 C10 -177.9(18) . . . . ?
C8 C9 C10 C3 -1(3) . . . . ?
C8 C9 C10 C1 177.2(18) . . . . ?
C4 C3 C10 C9 -1(3) . . . . ?
C2 C3 C10 C9 179.5(18) . . . . ?
C4 C3 C10 C1 -179.0(17) . . . . ?
C2 C3 C10 C1 1(2) . . . . ?
O1 C1 C10 C9 0(4) . . . . ?
N1 C1 C10 C9 -178.2(19) . . . . ?
O1 C1 C10 C3 178(2) . . . . ?
N1 C1 C10 C3 0(2) . . . . ?
N1 C11 C12 C17 -59(3) . . . . ?
N1 C11 C12 C13 179(2) . . . . ?
C11 C12 C13 C14 -173(3) . . . . ?
C17 C12 C13 C14 63(4) . . . . ?
C12 C13 C14 C15 155.7(19) . . . . ?
C12 C13 C14 C16 -147(3) . . . . ?
C13 C14 C15 C16 71(3) . . . . ?
C11 C12 C17 C18 -61(3) . . . . ?
C13 C12 C17 C18 62(3) . . . . ?
N2 C19 C20 C21 63(4) . . . . ?
N2 C19 C20 C25 -175(4) . . . . ?
C19 C20 C21 C22 172(6) . . . . ?
C25 C20 C21 C22 47(9) . . . . ?
C20 C21 C22 C23 -172(6) . . . . ?
C21 C22 C23 C24 177(5) . . . . ?
C19 C20 C25 C26 93(7) . . . . ?
C21 C20 C25 C26 -140(6) . . . . ?
C32 C27 C28 C29 2(3) . . . . ?
Br01 C27 C28 C29 -176.4(15) . . . . ?
C32 C27 C28 Br02 -178.9(16) . . . . ?
Br01 C27 C28 Br02 2(2) . . . . ?
C27 C28 C29 C30 -7(3) . . . . ?
Br02 C28 C29 C30 174.8(13) . . . . ?
C28 C29 C30 C31 7(3) . . . . ?
C28 C29 C30 S001 -177.7(15) . . . . ?
C29 C30 C31 C32 -3(3) . . . . ?
S001 C30 C31 C32 -178.9(16) . . . . ?
C29 C30 C31 S002 177.4(13) . . . . ?
S001 C30 C31 S002 1(2) . . . . ?
C28 C27 C32 C31 1(3) . . . . ?
Br01 C27 C32 C31 -179.9(15) . . . . ?
C30 C31 C32 C27 -1(3) . . . . ?
S002 C31 C32 C27 178.7(16) . . . . ?
O6 C36 C37 C39 177(3) . . . 2_476 ?
N3 C36 C37 C39 -3(2) . . . 2_476 ?
O6 C36 C37 C38 4(4) . . . . ?
N3 C36 C37 C38 -176.2(19) . . . . ?
C39 C37 C38 C39 8(3) 2_476 . . . ?
C36 C37 C38 C39 -179.8(19) . . . . ?
C37 C38 C39 C37 -8(3) . . . 2_476 ?
C37 C38 C39 C35 177.2(19) . . . 2_476 ?
N3 C40 C41 C90M -47(4) . . . . ?
N3 C40 C41 C42 175(3) . . . . ?
C90M C41 C42 C43 167(4) . . . . ?
C40 C41 C42 C43 -61(5) . . . . ?
C41 C42 C43 C44 -160(4) . . . . ?
C42 C43 C44 C45 -98(6) . . . . ?
C40 C41 C90M C90N 178(4) . . . . ?
C42 C41 C90M C90N -46(6) . . . . ?
O1 C1 N1 C2 -180(2) . . . . ?
C10 C1 N1 C2 -1(2) . . . . ?
O1 C1 N1 C11 -7(4) . . . . ?
C10 C1 N1 C11 172.0(18) . . . . ?
O2 C2 N1 C1 178(2) . . . . ?
C3 C2 N1 C1 2(2) . . . . ?
O2 C2 N1 C11 5(3) . . . . ?
C3 C2 N1 C11 -171.7(17) . . . . ?
C12 C11 N1 C1 116(2) . . . . ?
C12 C11 N1 C2 -72(3) . . . . ?
C20 C19 N2 C7 77(3) . . . . ?
C20 C19 N2 C6 -98(3) . . . . ?
O3 C7 N2 C19 9(3) . . . . ?
C8 C7 N2 C19 -175.2(18) . . . . ?
O3 C7 N2 C6 -175.0(18) . . . . ?
C8 C7 N2 C6 1(2) . . . . ?
O4 C6 N2 C19 -3(3) . . . . ?
C5 C6 N2 C19 174(2) . . . . ?
O4 C6 N2 C7 -178.8(18) . . . . ?
C5 C6 N2 C7 -1(2) . . . . ?
O5 C35 N3 C40 7(3) . . . . ?
C39 C35 N3 C40 177.0(18) 2_476 . . . ?
O5 C35 N3 C36 -172(2) . . . . ?
C39 C35 N3 C36 -2(2) 2_476 . . . ?
C41 C40 N3 C35 100(3) . . . . ?
C41 C40 N3 C36 -81(3) . . . . ?
O6 C36 N3 C35 -177(2) . . . . ?
C37 C36 N3 C35 3(2) . . . . ?
O6 C36 N3 C40 4(4) . . . . ?
C37 C36 N3 C40 -175.6(18) . . . . ?
C29 C30 S001 C33 2.2(18) . . . . ?
C31 C30 S001 C33 177.7(15) . . . . ?
C32 C31 S002 C34 5(3) . . . . ?
C30 C31 S002 C34 -175(2) . . . . ?
